data_4027568
loop_
_publ_author_name
'Xiaowei Lin'
'Feng Zheng'
'Feng-Ling Qing'

_publ_section_title
;
 Regio- and Diastereoselective Nickel-Catalyzed Allylation of Aromatic
 Aldehydes with \a-Halo-\b,\b-difluoropropene Derivatives
;
_journal_name_full 'Journal of Organic Chemistry'
_journal_page_first 8696
_journal_page_last 8704
_journal_paper_doi 10.1021/jo301688d
_journal_volume 77
_journal_year 2012
_chemical_formula_sum 'C19 H21 F O'
_chemical_formula_weight 284.36
_chemical_name_systematic
; 
 ? 
;
_space_group_IT_number 15
_symmetry_cell_setting monoclinic
_symmetry_space_group_name_Hall '-C 2yc'
_symmetry_space_group_name_H-M 'C 1 2/c 1'
_atom_sites_solution_hydrogens geom
_atom_sites_solution_primary direct
_atom_sites_solution_secondary difmap
_audit_creation_method SHELXL-97
_cell_angle_alpha 90.00
_cell_angle_beta 106.523(2)
_cell_angle_gamma 90.00
_cell_formula_units_Z 8
_cell_length_a 28.679(2)
_cell_length_b 5.3909(4)
_cell_length_c 21.5262(16)
_cell_measurement_reflns_used 2770
_cell_measurement_temperature 293(2)
_cell_measurement_theta_max 55.709
_cell_measurement_theta_min 5.570
_cell_volume 3190.6(4)
_computing_cell_refinement 'Bruker SMART'
_computing_data_collection 'Bruker SMART'
_computing_data_reduction 'Bruker SHELXTL'
_computing_molecular_graphics 'Bruker SHELXTL'
_computing_publication_material 'Bruker SHELXTL'
_computing_structure_refinement 'SHELXL-97 (Sheldrick, 1997)'
_computing_structure_solution 'SHELXS-97 (Sheldrick, 1990)'
_diffrn_ambient_temperature 293(2)
_diffrn_measured_fraction_theta_full 0.999
_diffrn_measured_fraction_theta_max 0.999
_diffrn_measurement_device_type 'CCD area detector'
_diffrn_measurement_method 'phi and omega scans'
_diffrn_radiation_monochromator graphite
_diffrn_radiation_source 'fine-focus sealed tube'
_diffrn_radiation_type MoK\a
_diffrn_radiation_wavelength 0.71073
_diffrn_reflns_av_R_equivalents 0.0207
_diffrn_reflns_av_sigmaI/netI 0.0252
_diffrn_reflns_limit_h_max 34
_diffrn_reflns_limit_h_min -33
_diffrn_reflns_limit_k_max 6
_diffrn_reflns_limit_k_min -6
_diffrn_reflns_limit_l_max 15
_diffrn_reflns_limit_l_min -26
_diffrn_reflns_number 8641
_diffrn_reflns_theta_full 26.00
_diffrn_reflns_theta_max 26.00
_diffrn_reflns_theta_min 1.97
_exptl_absorpt_coefficient_mu 0.079
_exptl_absorpt_correction_T_max 1.00000
_exptl_absorpt_correction_T_min 0.77957
_exptl_absorpt_correction_type empirical
_exptl_absorpt_process_details sadabs
_exptl_crystal_colour colorless
_exptl_crystal_density_diffrn 1.184
_exptl_crystal_description prismatic
_exptl_crystal_F_000 1216
_exptl_crystal_size_max 0.321
_exptl_crystal_size_mid 0.256
_exptl_crystal_size_min 0.148
_refine_diff_density_max 0.183
_refine_diff_density_min -0.216
_refine_diff_density_rms 0.038
_refine_ls_extinction_method none
_refine_ls_goodness_of_fit_ref 1.037
_refine_ls_hydrogen_treatment constr
_refine_ls_matrix_type full
_refine_ls_number_parameters 192
_refine_ls_number_reflns 3136
_refine_ls_number_restraints 0
_refine_ls_restrained_S_all 1.037
_refine_ls_R_factor_all 0.0562
_refine_ls_R_factor_gt 0.0463
_refine_ls_shift/su_max 0.000
_refine_ls_shift/su_mean 0.000
_refine_ls_structure_factor_coef Fsqd
_refine_ls_weighting_details 'calc w=1/[\s^2^(Fo^2^)+(0.0648P)^2^+1.0149P] where P=(Fo^2^+2Fc^2^)/3'
_refine_ls_weighting_scheme calc
_refine_ls_wR_factor_gt 0.1205
_refine_ls_wR_factor_ref 0.1292
_reflns_number_gt 2545
_reflns_number_total 3136
_reflns_threshold_expression >2sigma(I)
_cod_data_source_file jo301688d_si_002.cif
_cod_data_source_block cd212119
_cod_original_cell_volume 3190.7(4)
_cod_database_code 4027568

loop_
_symmetry_equiv_pos_as_xyz
'x, y, z'
'-x, y, -z+1/2'
'x+1/2, y+1/2, z'
'-x+1/2, y+1/2, -z+1/2'
'-x, -y, -z'
'x, -y, z-1/2'
'-x+1/2, -y+1/2, -z'
'x+1/2, -y+1/2, z-1/2'

loop_
_atom_site_label
_atom_site_type_symbol
_atom_site_fract_x
_atom_site_fract_y
_atom_site_fract_z
_atom_site_U_iso_or_equiv
_atom_site_adp_type
_atom_site_occupancy
_atom_site_symmetry_multiplicity
_atom_site_calc_flag
_atom_site_refinement_flags
F1 F 0.23006(4) 0.1132(2) 0.08191(5) 0.0820(3) Uani 1 1 d .
O1 O 0.23452(3) 0.16942(18) 0.23056(5) 0.0527(3) Uani 1 1 d .
H1 H 0.2420 0.0321 0.2467 0.079 Uiso 1 1 calc R
C1 C 0.18714(4) 0.1580(2) 0.18516(6) 0.0435(3) Uani 1 1 d .
H1A H 0.1835 -0.0036 0.1635 0.052 Uiso 1 1 calc R
C2 C 0.18525(4) 0.3604(2) 0.13435(6) 0.0430(3) Uani 1 1 d .
H2 H 0.1870 0.5215 0.1560 0.052 Uiso 1 1 calc R
C3 C 0.22793(5) 0.3404(3) 0.10850(6) 0.0495(3) Uani 1 1 d .
C4 C 0.26144(5) 0.5035(4) 0.10809(7) 0.0626(4) Uani 1 1 d .
H4 H 0.2589 0.6575 0.1263 0.075 Uiso 1 1 calc R
C5 C 0.30346(7) 0.4659(6) 0.08104(11) 0.1003(8) Uani 1 1 d .
H5A H 0.3019 0.3023 0.0629 0.150 Uiso 1 1 calc R
H5B H 0.3333 0.4845 0.1150 0.150 Uiso 1 1 calc R
H5C H 0.3022 0.5867 0.0478 0.150 Uiso 1 1 calc R
C6 C 0.13691(5) 0.3500(3) 0.08052(7) 0.0518(4) Uani 1 1 d .
H6A H 0.1338 0.1881 0.0601 0.062 Uiso 1 1 calc R
H6B H 0.1104 0.3682 0.0999 0.062 Uiso 1 1 calc R
C7 C 0.13195(6) 0.5472(3) 0.02895(8) 0.0611(4) Uani 1 1 d .
H7A H 0.1358 0.7094 0.0493 0.073 Uiso 1 1 calc R
H7B H 0.1578 0.5263 0.0085 0.073 Uiso 1 1 calc R
C8 C 0.08352(5) 0.5368(3) -0.02224(6) 0.0491(3) Uani 1 1 d .
C9 C 0.07288(6) 0.3461(3) -0.06661(7) 0.0593(4) Uani 1 1 d .
H9 H 0.0960 0.2236 -0.0651 0.071 Uiso 1 1 calc R
C10 C 0.02860(6) 0.3337(4) -0.11314(8) 0.0678(5) Uani 1 1 d .
H10 H 0.0222 0.2031 -0.1426 0.081 Uiso 1 1 calc R
C11 C -0.00597(6) 0.5115(4) -0.11644(8) 0.0665(5) Uani 1 1 d .
H11 H -0.0358 0.5027 -0.1479 0.080 Uiso 1 1 calc R
C12 C 0.00386(6) 0.7011(4) -0.07320(9) 0.0716(5) Uani 1 1 d .
H12 H -0.0194 0.8234 -0.0752 0.086 Uiso 1 1 calc R
C13 C 0.04806(6) 0.7141(3) -0.02625(8) 0.0647(4) Uani 1 1 d .
H13 H 0.0541 0.8447 0.0032 0.078 Uiso 1 1 calc R
C14 C 0.14818(5) 0.1820(2) 0.21938(6) 0.0448(3) Uani 1 1 d .
C15 C 0.11122(5) 0.0094(3) 0.21017(8) 0.0583(4) Uani 1 1 d .
H15 H 0.1098 -0.1219 0.1817 0.070 Uiso 1 1 calc R
C16 C 0.07633(6) 0.0300(4) 0.24287(9) 0.0713(5) Uani 1 1 d .
H16 H 0.0518 -0.0880 0.2363 0.086 Uiso 1 1 calc R
C17 C 0.07761(6) 0.2213(4) 0.28455(9) 0.0710(5) Uani 1 1 d .
H17 H 0.0541 0.2345 0.3065 0.085 Uiso 1 1 calc R
C18 C 0.11403(7) 0.3949(4) 0.29394(9) 0.0703(5) Uani 1 1 d .
H18 H 0.1150 0.5266 0.3222 0.084 Uiso 1 1 calc R
C19 C 0.14905(6) 0.3753(3) 0.26176(8) 0.0584(4) Uani 1 1 d .
H19 H 0.1736 0.4937 0.2687 0.070 Uiso 1 1 calc R

loop_
_atom_site_aniso_label
_atom_site_aniso_U_11
_atom_site_aniso_U_22
_atom_site_aniso_U_33
_atom_site_aniso_U_23
_atom_site_aniso_U_13
_atom_site_aniso_U_12
F1 0.0952(7) 0.0727(7) 0.0880(7) -0.0245(6) 0.0420(6) 0.0049(5)
O1 0.0422(5) 0.0562(6) 0.0511(6) 0.0075(5) -0.0005(4) 0.0039(4)
C1 0.0405(7) 0.0406(7) 0.0438(7) -0.0021(5) 0.0028(5) 0.0021(5)
C2 0.0409(7) 0.0422(7) 0.0423(7) -0.0016(6) 0.0061(5) 0.0009(5)
C3 0.0482(8) 0.0556(8) 0.0414(7) -0.0031(6) 0.0075(6) 0.0067(6)
C4 0.0513(8) 0.0827(11) 0.0537(8) -0.0034(8) 0.0148(7) -0.0063(8)
C5 0.0655(12) 0.159(2) 0.0843(13) -0.0100(14) 0.0346(10) -0.0158(13)
C6 0.0431(7) 0.0562(9) 0.0495(8) 0.0087(6) 0.0023(6) -0.0013(6)
C7 0.0567(9) 0.0581(9) 0.0582(9) 0.0119(7) -0.0002(7) -0.0057(7)
C8 0.0493(8) 0.0500(8) 0.0448(7) 0.0125(6) 0.0079(6) -0.0004(6)
C9 0.0547(9) 0.0649(10) 0.0552(8) 0.0029(7) 0.0106(7) 0.0107(7)
C10 0.0665(10) 0.0793(12) 0.0513(9) -0.0070(8) 0.0067(7) -0.0015(9)
C11 0.0475(8) 0.0818(12) 0.0618(9) 0.0159(9) 0.0018(7) -0.0010(8)
C12 0.0529(9) 0.0702(11) 0.0873(12) 0.0127(10) 0.0129(9) 0.0168(8)
C13 0.0687(10) 0.0549(9) 0.0658(10) 0.0005(8) 0.0114(8) 0.0057(8)
C14 0.0433(7) 0.0438(7) 0.0424(7) 0.0069(6) 0.0040(5) 0.0030(6)
C15 0.0547(8) 0.0567(9) 0.0590(9) 0.0004(7) 0.0089(7) -0.0082(7)
C16 0.0520(9) 0.0811(12) 0.0802(11) 0.0099(10) 0.0180(8) -0.0141(8)
C17 0.0616(10) 0.0839(12) 0.0748(11) 0.0156(10) 0.0311(9) 0.0075(9)
C18 0.0781(11) 0.0687(11) 0.0722(10) -0.0046(9) 0.0343(9) 0.0036(9)
C19 0.0591(9) 0.0554(9) 0.0636(9) -0.0052(7) 0.0222(7) -0.0070(7)

loop_
_atom_type_symbol
_atom_type_description
_atom_type_scat_dispersion_real
_atom_type_scat_dispersion_imag
_atom_type_scat_source
C C 0.0033 0.0016 'International Tables Vol C Tables 4.2.6.8 and 6.1.1.4'
H H 0.0000 0.0000 'International Tables Vol C Tables 4.2.6.8 and 6.1.1.4'
O O 0.0106 0.0060 'International Tables Vol C Tables 4.2.6.8 and 6.1.1.4'
F F 0.0171 0.0103 'International Tables Vol C Tables 4.2.6.8 and 6.1.1.4'

loop_
_geom_angle_atom_site_label_1
_geom_angle_atom_site_label_2
_geom_angle_atom_site_label_3
_geom_angle
C1 O1 H1 109.5
O1 C1 C14 110.72(10)
O1 C1 C2 106.88(10)
C14 C1 C2 113.95(10)
O1 C1 H1A 108.4
C14 C1 H1A 108.4
C2 C1 H1A 108.4
C3 C2 C6 112.23(11)
C3 C2 C1 110.45(11)
C6 C2 C1 110.70(10)
C3 C2 H2 107.8
C6 C2 H2 107.8
C1 C2 H2 107.8
C4 C3 F1 118.84(14)
C4 C3 C2 129.86(14)
F1 C3 C2 111.30(12)
C3 C4 C5 126.09(18)
C3 C4 H4 117.0
C5 C4 H4 117.0
C4 C5 H5A 109.5
C4 C5 H5B 109.5
H5A C5 H5B 109.5
C4 C5 H5C 109.5
H5A C5 H5C 109.5
H5B C5 H5C 109.5
C7 C6 C2 113.86(11)
C7 C6 H6A 108.8
C2 C6 H6A 108.8
C7 C6 H6B 108.8
C2 C6 H6B 108.8
H6A C6 H6B 107.7
C8 C7 C6 112.61(12)
C8 C7 H7A 109.1
C6 C7 H7A 109.1
C8 C7 H7B 109.1
C6 C7 H7B 109.1
H7A C7 H7B 107.8
C9 C8 C13 117.35(13)
C9 C8 C7 120.73(14)
C13 C8 C7 121.92(14)
C8 C9 C10 121.16(15)
C8 C9 H9 119.4
C10 C9 H9 119.4
C11 C10 C9 120.60(16)
C11 C10 H10 119.7
C9 C10 H10 119.7
C12 C11 C10 119.12(15)
C12 C11 H11 120.4
C10 C11 H11 120.4
C11 C12 C13 120.60(16)
C11 C12 H12 119.7
C13 C12 H12 119.7
C12 C13 C8 121.17(16)
C12 C13 H13 119.4
C8 C13 H13 119.4
C19 C14 C15 118.18(13)
C19 C14 C1 120.70(12)
C15 C14 C1 121.11(13)
C14 C15 C16 120.67(16)
C14 C15 H15 119.7
C16 C15 H15 119.7
C17 C16 C15 120.59(16)
C17 C16 H16 119.7
C15 C16 H16 119.7
C16 C17 C18 119.35(16)
C16 C17 H17 120.3
C18 C17 H17 120.3
C17 C18 C19 120.45(17)
C17 C18 H18 119.8
C19 C18 H18 119.8
C18 C19 C14 120.77(15)
C18 C19 H19 119.6
C14 C19 H19 119.6

loop_
_geom_bond_atom_site_label_1
_geom_bond_atom_site_label_2
_geom_bond_distance
F1 C3 1.3606(17)
O1 C1 1.4317(14)
O1 H1 0.8200
C1 C14 1.5088(19)
C1 C2 1.5347(19)
C1 H1A 0.9800
C2 C3 1.4855(19)
C2 C6 1.5342(17)
C2 H2 0.9800
C3 C4 1.304(2)
C4 C5 1.494(2)
C4 H4 0.9300
C5 H5A 0.9600
C5 H5B 0.9600
C5 H5C 0.9600
C6 C7 1.514(2)
C6 H6A 0.9700
C6 H6B 0.9700
C7 C8 1.5085(19)
C7 H7A 0.9700
C7 H7B 0.9700
C8 C9 1.377(2)
C8 C13 1.380(2)
C9 C10 1.377(2)
C9 H9 0.9300
C10 C11 1.366(2)
C10 H10 0.9300
C11 C12 1.357(3)
C11 H11 0.9300
C12 C13 1.380(2)
C12 H12 0.9300
C13 H13 0.9300
C14 C19 1.381(2)
C14 C15 1.382(2)
C15 C16 1.382(2)
C15 H15 0.9300
C16 C17 1.361(3)
C16 H16 0.9300
C17 C18 1.374(3)
C17 H17 0.9300
C18 C19 1.377(2)
C18 H18 0.9300
C19 H19 0.9300

loop_
_geom_hbond_atom_site_label_D
_geom_hbond_atom_site_label_H
_geom_hbond_atom_site_label_A
_geom_hbond_distance_DH
_geom_hbond_distance_HA
_geom_hbond_distance_DA
_geom_hbond_angle_DHA
_geom_hbond_site_symmetry_A
O1 H1 O1 0.82 2.08 2.8865(6) 167.5 4_545

loop_
_geom_torsion_atom_site_label_1
_geom_torsion_atom_site_label_2
_geom_torsion_atom_site_label_3
_geom_torsion_atom_site_label_4
_geom_torsion
O1 C1 C2 C3 50.87(14)
C14 C1 C2 C3 173.52(11)
O1 C1 C2 C6 175.80(11)
C14 C1 C2 C6 -61.55(15)
C6 C2 C3 C4 113.76(17)
C1 C2 C3 C4 -122.19(17)
C6 C2 C3 F1 -66.13(15)
C1 C2 C3 F1 57.93(14)
F1 C3 C4 C5 -0.4(2)
C2 C3 C4 C5 179.70(16)
C3 C2 C6 C7 -57.02(17)
C1 C2 C6 C7 179.07(13)
C2 C6 C7 C8 -178.38(13)
C6 C7 C8 C9 -71.20(19)
C6 C7 C8 C13 108.06(17)
C13 C8 C9 C10 0.1(2)
C7 C8 C9 C10 179.38(14)
C8 C9 C10 C11 0.1(3)
C9 C10 C11 C12 0.0(3)
C10 C11 C12 C13 -0.3(3)
C11 C12 C13 C8 0.5(3)
C9 C8 C13 C12 -0.4(2)
C7 C8 C13 C12 -179.68(15)
O1 C1 C14 C19 51.60(16)
C2 C1 C14 C19 -68.92(16)
O1 C1 C14 C15 -127.21(13)
C2 C1 C14 C15 112.27(14)
C19 C14 C15 C16 -0.3(2)
C1 C14 C15 C16 178.52(14)
C14 C15 C16 C17 0.3(3)
C15 C16 C17 C18 0.0(3)
C16 C17 C18 C19 -0.3(3)
C17 C18 C19 C14 0.2(3)
C15 C14 C19 C18 0.1(2)
C1 C14 C19 C18 -178.79(14)
